data_1535528
loop_
_publ_author_name
'Hoffmann, R.'
'Hoppe, R.'

_publ_section_title
;
 Ein neues Lithosilicat: Rb5 Li Ni Si2 O8 = Rb5 (Li Ni Si2 O8)
;
_journal_name_full 'Zeitschrift fuer Anorganische und Allgemeine Chemie'
_journal_page_first 31
_journal_page_last 42
_journal_volume 569
_journal_year 1989
_chemical_formula_sum 'Li Ni O8 Rb5 Si2'
_chemical_name_systematic 'Rb5 Li Ni Si2 O8'
_space_group_IT_number 15
_symmetry_space_group_name_Hall '-C 2yc'
_symmetry_space_group_name_H-M 'C 1 2/c 1'
_cell_angle_alpha 90
_cell_angle_beta 101.28
_cell_angle_gamma 90
_cell_formula_units_Z 4
_cell_length_a 8.6
_cell_length_b 10.262
_cell_length_c 13.761
_cell_volume 1190.993
_citation_journal_id_ASTM ZAACAB
_cod_data_source_file Hoffmann_ZAACAB_1989_1979.cif
_cod_data_source_block Li1Ni1O8Rb5Si2
_cod_original_formula_sum 'Li1 Ni1 O8 Rb5 Si2'
_cod_database_code 1535528

loop_
_symmetry_equiv_pos_as_xyz
x,y,z
-x,y,-z+1/2
-x,-y,-z
x,-y,z-1/2
x+1/2,y+1/2,z
-x+1/2,y+1/2,-z+1/2
-x+1/2,-y+1/2,-z
x+1/2,-y+1/2,z-1/2

loop_
_atom_site_label
_atom_site_type_symbol
_atom_site_fract_x
_atom_site_fract_y
_atom_site_fract_z
_atom_site_occupancy
_atom_site_U_iso_or_equiv
Rb3 Rb+1 0.396 0.3528 0.427 1 0.0
O1 O-2 0.8876 0.8621 0.6317 1 0.0
Si1 Si+4 0.2519 0.4694 0.63 1 0.0
Rb2 Rb+1 0.2246 0.3168 0.8497 1 0.0
O2 O-2 0.784 0.5557 0.9736 1 0.0
Rb1 Rb+1 0 0.3668 0.25 1 0.0
O3 O-2 0.0724 0.5901 0.1203 1 0.0
O4 O-2 0.1972 0.0558 0.7721 1 0.0
Ni1 Ni+2 0 0.5 0.5 1 0.0
Li1 Li+1 0 0.961 0.75 1 0.0
